data_7025057
loop_
_publ_author_name
'Chmel, Nikola Paul'
'Howson, Suzanne E.'
'Allan, Laura E. N.'
'Barker, James'
'Clarkson, Guy J.'
'Turner, Scott S.'
'Scott, Peter'

_publ_section_title
;
 Organic-soluble optically pure anionic metal complexes
 PPh4[M(III)(S,S-EDDS)].2H2O (M = Fe, Co, Cr).
;
_journal_issue 11
_journal_name_full 'Dalton transactions (Cambridge, England : 2003)'
_journal_page_first 2919
_journal_page_last 2927
_journal_paper_doi 10.1039/b924787d
_journal_volume 39
_journal_year 2010
_chemical_absolute_configuration rmad
_chemical_formula_sum 'C34 H36 Co N2 O10 P'
_chemical_formula_weight 722.55
_chemical_name_systematic
;
?
;
_space_group_IT_number 18
_symmetry_cell_setting orthorhombic
_symmetry_space_group_name_Hall 'P 2 2ab'
_symmetry_space_group_name_H-M 'P 21 21 2'
_atom_sites_solution_hydrogens geom
_atom_sites_solution_primary direct
_atom_sites_solution_secondary difmap
_audit_creation_method SHELXL-97
_cell_angle_alpha 90.00
_cell_angle_beta 90.00
_cell_angle_gamma 90.00
_cell_formula_units_Z 2
_cell_length_a 16.9107(6)
_cell_length_b 12.8825(4)
_cell_length_c 7.3322(2)
_cell_measurement_reflns_used 25075
_cell_measurement_temperature 293(2)
_cell_measurement_theta_max 32.65
_cell_measurement_theta_min 2.76
_cell_volume 1597.34(9)
_computing_cell_refinement 'CrysAlis RED, Oxford Diffraction Ltd'
_computing_data_collection 'CrysAlis CCD, Oxford Diffraction Ltd'
_computing_data_reduction 'CrysAlis RED, Oxford Diffraction Ltd'
_computing_molecular_graphics 'SHELXTL (Sheldrick, 1997)'
_computing_publication_material 'SHELXTL (Sheldrick, 1997)'
_computing_structure_refinement 'SHELXL-97 (Sheldrick, 1997)'
_computing_structure_solution 'SHELXS-97 (Sheldrick, 1990)'
_diffrn_ambient_temperature 293(2)
_diffrn_detector_area_resol_mean 10.2833
_diffrn_measured_fraction_theta_full 0.977
_diffrn_measured_fraction_theta_max 0.977
_diffrn_measurement_device_type 'Oxford Diffraction Gemini R'
_diffrn_measurement_method '\f & \w scans'
_diffrn_radiation_monochromator graphite
_diffrn_radiation_source 'Enhance (Mo) X-ray Source'
_diffrn_radiation_type MoK\a
_diffrn_radiation_wavelength 0.71073
_diffrn_reflns_av_R_equivalents 0.0374
_diffrn_reflns_av_sigmaI/netI 0.0213
_diffrn_reflns_limit_h_max 25
_diffrn_reflns_limit_h_min -25
_diffrn_reflns_limit_k_max 19
_diffrn_reflns_limit_k_min -19
_diffrn_reflns_limit_l_max 11
_diffrn_reflns_limit_l_min -11
_diffrn_reflns_number 50153
_diffrn_reflns_theta_full 32.83
_diffrn_reflns_theta_max 32.83
_diffrn_reflns_theta_min 2.78
_diffrn_standards_decay_% nil
_exptl_absorpt_coefficient_mu 0.651
_exptl_absorpt_correction_T_max 1.000
_exptl_absorpt_correction_T_min 0.835
_exptl_absorpt_correction_type multi-scan
_exptl_absorpt_process_details 'ABSPACK(CrysAlis, Oxford Diffraction)'
_exptl_crystal_colour purple
_exptl_crystal_density_diffrn 1.502
_exptl_crystal_density_method 'not measured'
_exptl_crystal_description block
_exptl_crystal_F_000 752
_exptl_crystal_size_max 0.35
_exptl_crystal_size_mid 0.2
_exptl_crystal_size_min 0.08
_refine_diff_density_max 0.343
_refine_diff_density_min -0.240
_refine_diff_density_rms 0.051
_refine_ls_abs_structure_details 'Flack H D (1983), Acta Cryst. A39, 876-881, 2459 Friedel pairs'
_refine_ls_abs_structure_Flack 0.009(9)
_refine_ls_extinction_method none
_refine_ls_goodness_of_fit_ref 1.045
_refine_ls_hydrogen_treatment constr
_refine_ls_matrix_type full
_refine_ls_number_parameters 218
_refine_ls_number_reflns 5741
_refine_ls_number_restraints 0
_refine_ls_restrained_S_all 1.045
_refine_ls_R_factor_all 0.0379
_refine_ls_R_factor_gt 0.0303
_refine_ls_shift/su_max 0.000
_refine_ls_shift/su_mean 0.000
_refine_ls_structure_factor_coef Fsqd
_refine_ls_weighting_details 'calc w=1/[\s^2^(Fo^2^)+(0.0500P)^2^+0.0000P] where P=(Fo^2^+2Fc^2^)/3'
_refine_ls_weighting_scheme calc
_refine_ls_wR_factor_gt 0.0735
_refine_ls_wR_factor_ref 0.0759
_reflns_number_gt 5017
_reflns_number_total 5741
_reflns_threshold_expression >2sigma(I)
_cod_data_source_file b924787d.txt
_cod_data_source_block nc2
_cod_original_sg_symbol_H-M P2(1)2(1)2
_cod_database_code 7025057

loop_
_symmetry_equiv_pos_as_xyz
'x, y, z'
'-x, -y, z'
'x+1/2, -y+1/2, -z'
'-x+1/2, y+1/2, -z'

loop_
_atom_site_label
_atom_site_type_symbol
_atom_site_fract_x
_atom_site_fract_y
_atom_site_fract_z
_atom_site_U_iso_or_equiv
_atom_site_adp_type
_atom_site_occupancy
_atom_site_symmetry_multiplicity
_atom_site_calc_flag
_atom_site_refinement_flags
P1 P 0.0000 0.0000 0.93549(6) 0.02679(8) Uani 1 2 d S
C6 C 0.02934(7) 0.10390(10) 0.78963(19) 0.0306(2) Uani 1 1 d .
C7 C -0.02526(9) 0.14517(15) 0.6678(3) 0.0517(4) Uani 1 1 d .
H7A H -0.0771 0.1212 0.6681 0.062 Uiso 1 1 calc R
C8 C -0.00288(15) 0.22119(15) 0.5469(2) 0.0586(4) Uani 1 1 d .
H8A H -0.0399 0.2500 0.4681 0.070 Uiso 1 1 calc R
C9 C 0.07388(13) 0.25443(13) 0.5425(2) 0.0513(4) Uani 1 1 d .
H9A H 0.0890 0.3056 0.4601 0.062 Uiso 1 1 calc R
C10 C 0.12806(10) 0.21319(14) 0.6577(3) 0.0535(4) Uani 1 1 d .
H10A H 0.1804 0.2351 0.6515 0.064 Uiso 1 1 calc R
C11 C 0.10637(8) 0.13840(12) 0.7853(2) 0.0410(3) Uani 1 1 d .
H11A H 0.1435 0.1121 0.8667 0.049 Uiso 1 1 calc R
C12 C 0.07891(7) -0.03816(10) 1.08316(18) 0.0285(2) Uani 1 1 d .
C13 C 0.10672(10) -0.13851(12) 1.0881(3) 0.0462(4) Uani 1 1 d .
H13A H 0.0875 -0.1879 1.0070 0.055 Uiso 1 1 calc R
C14 C 0.16395(11) -0.16502(13) 1.2159(3) 0.0592(5) Uani 1 1 d .
H14A H 0.1831 -0.2326 1.2205 0.071 Uiso 1 1 calc R
C15 C 0.19233(8) -0.09219(15) 1.3352(2) 0.0476(4) Uani 1 1 d .
H15A H 0.2306 -0.1107 1.4203 0.057 Uiso 1 1 calc R
C16 C 0.16486(8) 0.00753(15) 1.3300(2) 0.0454(3) Uani 1 1 d .
H16A H 0.1848 0.0568 1.4106 0.055 Uiso 1 1 calc R
C17 C 0.10760(9) 0.03506(12) 1.2054(2) 0.0415(3) Uani 1 1 d .
H17A H 0.0882 0.1026 1.2032 0.050 Uiso 1 1 calc R
Co1 Co 0.0000 0.5000 0.14410(3) 0.02324(6) Uani 1 2 d S
O1 O 0.07132(5) 0.54168(8) 0.33311(12) 0.0349(2) Uani 1 1 d .
O2 O 0.18339(6) 0.59468(11) 0.45239(17) 0.0519(3) Uani 1 1 d .
O3 O 0.04179(5) 0.36291(7) 0.13821(14) 0.03288(19) Uani 1 1 d .
O4 O 0.15985(7) 0.28814(9) 0.11814(18) 0.0502(3) Uani 1 1 d .
N1 N 0.07674(6) 0.52392(8) -0.04283(14) 0.0273(2) Uani 1 1 d .
H1A H 0.0916 0.5833 -0.0489 0.033 Uiso 1 1 d R
C1 C 0.14613(7) 0.55514(11) 0.32727(18) 0.0326(3) Uani 1 1 d .
C2 C 0.19243(7) 0.52259(11) 0.1583(2) 0.0374(3) Uani 1 1 d .
H2A H 0.2140 0.5845 0.1017 0.045 Uiso 1 1 calc R
H2B H 0.2367 0.4801 0.1970 0.045 Uiso 1 1 calc R
C3 C 0.14628(7) 0.46308(11) 0.01569(18) 0.0324(3) Uani 1 1 d .
H3A H 0.1802 0.4487 -0.0896 0.039 Uiso 1 1 calc R
C4 C 0.11548(8) 0.36155(11) 0.09496(18) 0.0333(3) Uani 1 1 d .
C5 C 0.04331(8) 0.48672(12) -0.21890(17) 0.0359(3) Uani 1 1 d .
H5A H 0.0505 0.4123 -0.2304 0.043 Uiso 1 1 calc R
H5B H 0.0697 0.5204 -0.3204 0.043 Uiso 1 1 calc R
O5 O 0.31750(7) 0.19195(11) 0.2020(2) 0.0596(3) Uani 1 1 d .
H5D H 0.2751 0.2265 0.1872 0.089 Uiso 1 1 d R
H5C H 0.3095 0.1650 0.3071 0.089 Uiso 1 1 d R

loop_
_atom_site_aniso_label
_atom_site_aniso_U_11
_atom_site_aniso_U_22
_atom_site_aniso_U_33
_atom_site_aniso_U_23
_atom_site_aniso_U_13
_atom_site_aniso_U_12
P1 0.02499(16) 0.02482(17) 0.03056(18) 0.000 0.000 -0.00052(19)
C6 0.0314(5) 0.0285(5) 0.0319(6) 0.0027(5) 0.0017(5) -0.0014(4)
C7 0.0429(7) 0.0586(10) 0.0538(10) 0.0192(9) -0.0108(7) -0.0082(7)
C8 0.0752(11) 0.0581(9) 0.0424(8) 0.0174(7) -0.0134(11) 0.0065(11)
C9 0.0831(13) 0.0389(8) 0.0318(7) 0.0039(7) 0.0117(8) -0.0100(8)
C10 0.0487(8) 0.0524(9) 0.0594(10) 0.0135(9) 0.0103(8) -0.0145(7)
C11 0.0320(6) 0.0411(7) 0.0498(8) 0.0087(7) 0.0021(6) -0.0024(5)
C12 0.0268(5) 0.0272(5) 0.0314(6) 0.0015(5) -0.0009(4) 0.0004(4)
C13 0.0513(8) 0.0295(6) 0.0577(9) -0.0067(6) -0.0166(7) 0.0064(6)
C14 0.0611(10) 0.0399(8) 0.0766(13) 0.0001(9) -0.0239(10) 0.0172(7)
C15 0.0359(6) 0.0628(10) 0.0442(8) 0.0052(8) -0.0064(6) 0.0097(6)
C16 0.0411(6) 0.0550(9) 0.0403(7) -0.0110(9) -0.0079(5) 0.0009(7)
C17 0.0456(7) 0.0338(6) 0.0450(7) -0.0072(6) -0.0088(6) 0.0046(6)
Co1 0.02424(9) 0.02942(10) 0.01606(8) 0.000 0.000 -0.00128(9)
O1 0.0269(4) 0.0569(6) 0.0208(4) -0.0059(4) -0.0015(3) -0.0040(4)
O2 0.0371(5) 0.0760(9) 0.0426(6) -0.0127(6) -0.0123(5) -0.0093(5)
O3 0.0353(4) 0.0299(4) 0.0334(4) 0.0066(4) 0.0015(4) -0.0002(3)
O4 0.0515(6) 0.0423(6) 0.0568(7) 0.0042(5) 0.0035(6) 0.0168(5)
N1 0.0324(4) 0.0276(5) 0.0220(4) 0.0007(4) 0.0046(4) -0.0030(4)
C1 0.0301(5) 0.0384(7) 0.0292(6) 0.0016(5) -0.0064(5) -0.0023(5)
C2 0.0251(5) 0.0466(8) 0.0405(7) 0.0007(6) 0.0025(5) -0.0036(4)
C3 0.0306(5) 0.0388(6) 0.0278(6) -0.0007(5) 0.0081(5) 0.0016(5)
C4 0.0389(6) 0.0331(6) 0.0281(6) -0.0017(5) 0.0004(5) 0.0037(5)
C5 0.0486(7) 0.0403(8) 0.0188(5) -0.0012(6) 0.0050(4) -0.0021(6)
O5 0.0607(7) 0.0651(8) 0.0530(7) 0.0121(7) 0.0107(6) 0.0099(7)

loop_
_atom_type_symbol
_atom_type_description
_atom_type_scat_dispersion_real
_atom_type_scat_dispersion_imag
_atom_type_scat_source
C C 0.0033 0.0016 'International Tables Vol C Tables 4.2.6.8 and 6.1.1.4'
H H 0.0000 0.0000 'International Tables Vol C Tables 4.2.6.8 and 6.1.1.4'
N N 0.0061 0.0033 'International Tables Vol C Tables 4.2.6.8 and 6.1.1.4'
O O 0.0106 0.0060 'International Tables Vol C Tables 4.2.6.8 and 6.1.1.4'
P P 0.1023 0.0942 'International Tables Vol C Tables 4.2.6.8 and 6.1.1.4'
Co Co 0.3494 0.9721 'International Tables Vol C Tables 4.2.6.8 and 6.1.1.4'

loop_
_geom_angle_atom_site_label_1
_geom_angle_atom_site_label_2
_geom_angle_atom_site_label_3
_geom_angle
_geom_angle_site_symmetry_1
_geom_angle_site_symmetry_3
C6 P1 C6 106.32(9) 2 .
C6 P1 C12 111.38(6) 2 .
C6 P1 C12 111.22(6) . .
C6 P1 C12 111.22(6) 2 2
C6 P1 C12 111.38(6) . 2
C12 P1 C12 105.43(8) . 2
C11 C6 C7 119.35(13) . .
C11 C6 P1 121.28(11) . .
C7 C6 P1 119.17(10) . .
C8 C7 C6 120.27(16) . .
C8 C7 H7A 119.9 . .
C6 C7 H7A 119.9 . .
C9 C8 C7 119.99(17) . .
C9 C8 H8A 120.0 . .
C7 C8 H8A 120.0 . .
C10 C9 C8 120.31(15) . .
C10 C9 H9A 119.8 . .
C8 C9 H9A 119.8 . .
C9 C10 C11 120.81(15) . .
C9 C10 H10A 119.6 . .
C11 C10 H10A 119.6 . .
C6 C11 C10 119.21(15) . .
C6 C11 H11A 120.4 . .
C10 C11 H11A 120.4 . .
C13 C12 C17 120.12(13) . .
C13 C12 P1 121.97(10) . .
C17 C12 P1 117.71(10) . .
C12 C13 C14 119.11(15) . .
C12 C13 H13A 120.4 . .
C14 C13 H13A 120.4 . .
C15 C14 C13 120.42(15) . .
C15 C14 H14A 119.8 . .
C13 C14 H14A 119.8 . .
C16 C15 C14 120.48(14) . .
C16 C15 H15A 119.8 . .
C14 C15 H15A 119.8 . .
C15 C16 C17 119.96(15) . .
C15 C16 H16A 120.0 . .
C17 C16 H16A 120.0 . .
C16 C17 C12 119.91(14) . .
C16 C17 H17A 120.0 . .
C12 C17 H17A 120.0 . .
O3 Co1 O3 177.40(6) . 2_565
O3 Co1 N1 83.18(4) . .
O3 Co1 N1 94.95(4) 2_565 .
O3 Co1 N1 94.95(4) . 2_565
O3 Co1 N1 83.18(4) 2_565 2_565
N1 Co1 N1 88.44(6) . 2_565
O3 Co1 O1 92.45(4) . .
O3 Co1 O1 89.43(4) 2_565 .
N1 Co1 O1 92.65(4) . .
N1 Co1 O1 172.60(4) 2_565 .
O3 Co1 O1 89.43(4) . 2_565
O3 Co1 O1 92.45(4) 2_565 2_565
N1 Co1 O1 172.60(4) . 2_565
N1 Co1 O1 92.65(4) 2_565 2_565
O1 Co1 O1 87.21(5) . 2_565
C1 O1 Co1 129.62(9) . .
C4 O3 Co1 112.22(8) . .
C3 N1 C5 112.55(10) . .
C3 N1 Co1 104.27(7) . .
C5 N1 Co1 108.18(8) . .
C3 N1 H1A 105.8 . .
C5 N1 H1A 112.1 . .
Co1 N1 H1A 113.8 . .
O2 C1 O1 122.76(13) . .
O2 C1 C2 117.33(11) . .
O1 C1 C2 119.90(11) . .
C3 C2 C1 115.85(10) . .
C3 C2 H2A 108.3 . .
C1 C2 H2A 108.3 . .
C3 C2 H2B 108.3 . .
C1 C2 H2B 108.3 . .
H2A C2 H2B 107.4 . .
N1 C3 C2 110.04(11) . .
N1 C3 C4 107.12(10) . .
C2 C3 C4 110.34(11) . .
N1 C3 H3A 109.8 . .
C2 C3 H3A 109.8 . .
C4 C3 H3A 109.8 . .
O4 C4 O3 124.94(14) . .
O4 C4 C3 120.59(12) . .
O3 C4 C3 114.44(11) . .
N1 C5 C5 107.25(9) . 2_565
N1 C5 H5A 110.3 . .
C5 C5 H5A 110.3 2_565 .
N1 C5 H5B 110.3 . .
C5 C5 H5B 110.3 2_565 .
H5A C5 H5B 108.5 . .
H5D O5 H5C 101.3 . .

loop_
_geom_bond_atom_site_label_1
_geom_bond_atom_site_label_2
_geom_bond_distance
_geom_bond_site_symmetry_2
P1 C6 1.7836(13) 2
P1 C6 1.7836(13) .
P1 C12 1.7874(13) .
P1 C12 1.7874(13) 2
C6 C11 1.3768(18) .
C6 C7 1.391(2) .
C7 C8 1.374(2) .
C7 H7A 0.9300 .
C8 C9 1.367(3) .
C8 H8A 0.9300 .
C9 C10 1.355(3) .
C9 H9A 0.9300 .
C10 C11 1.392(2) .
C10 H10A 0.9300 .
C11 H11A 0.9300 .
C12 C13 1.376(2) .
C12 C17 1.389(2) .
C13 C14 1.390(2) .
C13 H13A 0.9300 .
C14 C15 1.369(3) .
C14 H14A 0.9300 .
C15 C16 1.367(3) .
C15 H15A 0.9300 .
C16 C17 1.378(2) .
C16 H16A 0.9300 .
C17 H17A 0.9300 .
Co1 O3 1.9027(9) .
Co1 O3 1.9027(9) 2_565
Co1 N1 1.9125(10) .
Co1 N1 1.9125(10) 2_565
Co1 O1 1.9140(8) .
Co1 O1 1.9140(8) 2_565
O1 C1 1.2777(15) .
O2 C1 1.2240(16) .
O3 C4 1.2859(16) .
O4 C4 1.2191(17) .
N1 C3 1.4769(17) .
N1 C5 1.4886(17) .
N1 H1A 0.8062 .
C1 C2 1.5243(19) .
C2 C3 1.513(2) .
C2 H2A 0.9700 .
C2 H2B 0.9700 .
C3 C4 1.523(2) .
C3 H3A 0.9800 .
C5 C5 1.504(3) 2_565
C5 H5A 0.9700 .
C5 H5B 0.9700 .
O5 H5D 0.8509 .
O5 H5C 0.8560 .

loop_
_geom_hbond_atom_site_label_D
_geom_hbond_atom_site_label_H
_geom_hbond_atom_site_label_A
_geom_hbond_distance_DH
_geom_hbond_distance_HA
_geom_hbond_distance_DA
_geom_hbond_angle_DHA
_geom_hbond_site_symmetry_A
N1 H1A O5 0.81 2.36 3.0409(17) 142.2 4
O5 H5D O4 0.85 2.16 3.0035(16) 168.7 .
O5 H5C O2 0.86 1.99 2.8269(18) 167.2 4_546
C2 H2A O5 0.97 2.68 3.431(2) 135.0 4
C13 H13A O5 0.93 2.71 3.307(2) 123.1 4_546
C5 H5B O1 0.97 2.56 3.3934(15) 144.6 1_554
C5 H5B O2 0.97 2.72 3.6545(19) 162.4 1_554
